data_2019140
loop_
_publ_author_name
'Guo, Cui-Lian'
'Yao, Xiao-Qiang'
'Cheng, Yong-Qiang'
'Liu, Yan'

_publ_section_title
;
 A three-dimensional polycatenation framework:
 <i>catena</i>-poly[[diaquabis(4-{4-[4-(pyridin-4-yl)phenoxy]phenyl}pyridine)nickel(II)]-\m~2~-naphthalene-2,6-dicarboxylato]
;
_journal_coeditor_code SF3203
_journal_issue 9
_journal_name_full 'Acta Crystallographica Section C'
_journal_page_first 1022
_journal_page_last 1025
_journal_paper_doi 10.1107/S010827011302012X
_journal_volume 69
_journal_year 2013
_chemical_formula_iupac '[Ni (C12 H6 O4) (C22 H16 N2 O)2 (H2 O)2]'
_chemical_formula_moiety 'C56 H42 N4 Ni O8'
_chemical_formula_sum 'C56 H42 N4 Ni O8'
_chemical_formula_weight 957.65
_chemical_name_systematic
<i>catena</i>-Poly[[diaquabis(4-{4-[4-(pyridin-4-yl)phenoxy]phenyl}pyridine)nickel(II)]-\m~2~-naphthalene-2,6-dicarboxylato]
_space_group_IT_number 14
_symmetry_cell_setting monoclinic
_symmetry_space_group_name_Hall '-P 2ybc'
_symmetry_space_group_name_H-M 'P 1 21/c 1'
_atom_sites_solution_hydrogens geom
_atom_sites_solution_primary direct
_atom_sites_solution_secondary difmap
_audit_creation_method SHELXL97
_cell_angle_alpha 90.00
_cell_angle_beta 114.048(7)
_cell_angle_gamma 90.00
_cell_formula_units_Z 2
_cell_length_a 11.4739(6)
_cell_length_b 15.9431(7)
_cell_length_c 13.4291(8)
_cell_measurement_reflns_used 2556
_cell_measurement_temperature 290(2)
_cell_measurement_theta_max 28.6104
_cell_measurement_theta_min 3.0222
_cell_volume 2243.4(2)
_computing_cell_refinement 'SAINT (Bruker, 2003)'
_computing_data_collection 'APEX2 (Bruker, 2003)'
_computing_data_reduction 'SAINT (Bruker, 2003)'
_computing_molecular_graphics 'SHELXTL (Sheldrick, 2008)'
_computing_publication_material 'SHELXTL (Sheldrick, 2008)'
_computing_structure_refinement 'SHELXL97 (Sheldrick, 2008)'
_computing_structure_solution 'SHELXS97 (Sheldrick, 2008)'
_diffrn_ambient_temperature 290(2)
_diffrn_measured_fraction_theta_full 0.999
_diffrn_measured_fraction_theta_max 0.999
_diffrn_measurement_device_type 'Bruker APEXII CCD area-detector'
_diffrn_measurement_method '\f and \w scans'
_diffrn_radiation_monochromator graphite
_diffrn_radiation_source 'fine-focus sealed tube'
_diffrn_radiation_type MoK\a
_diffrn_radiation_wavelength 0.71073
_diffrn_reflns_av_R_equivalents 0.0325
_diffrn_reflns_av_sigmaI/netI 0.0496
_diffrn_reflns_limit_h_max 14
_diffrn_reflns_limit_h_min -11
_diffrn_reflns_limit_k_max 12
_diffrn_reflns_limit_k_min -19
_diffrn_reflns_limit_l_max 16
_diffrn_reflns_limit_l_min -16
_diffrn_reflns_number 9294
_diffrn_reflns_theta_full 26.00
_diffrn_reflns_theta_max 26.00
_diffrn_reflns_theta_min 3.05
_exptl_absorpt_coefficient_mu 0.497
_exptl_absorpt_correction_T_max 0.9158
_exptl_absorpt_correction_T_min 0.8900
_exptl_absorpt_correction_type multi-scan
_exptl_absorpt_process_details '(SADABS; Bruker, 2003)'
_exptl_crystal_colour green
_exptl_crystal_density_diffrn 1.418
_exptl_crystal_density_method 'not measured'
_exptl_crystal_description diamond-like
_exptl_crystal_F_000 996
_exptl_crystal_size_max 0.21
_exptl_crystal_size_mid 0.19
_exptl_crystal_size_min 0.15
_refine_diff_density_max 0.468
_refine_diff_density_min -0.360
_refine_ls_extinction_method none
_refine_ls_goodness_of_fit_ref 1.073
_refine_ls_hydrogen_treatment constr
_refine_ls_matrix_type full
_refine_ls_number_parameters 313
_refine_ls_number_reflns 4407
_refine_ls_number_restraints 1
_refine_ls_restrained_S_all 1.073
_refine_ls_R_factor_all 0.0667
_refine_ls_R_factor_gt 0.0469
_refine_ls_shift/su_max 0.000
_refine_ls_shift/su_mean 0.000
_refine_ls_structure_factor_coef Fsqd
_refine_ls_weighting_details 'calc w = 1/[\s^2^(Fo^2^)+(0.0526P)^2^+0.4401P] where P=(Fo^2^+2Fc^2^)/3'
_refine_ls_weighting_scheme calc
_refine_ls_wR_factor_gt 0.1134
_refine_ls_wR_factor_ref 0.1238
_reflns_number_gt 3337
_reflns_number_total 4407
_reflns_threshold_expression I>2\s(I)
_cod_data_source_file sf3203.cif
_cod_data_source_block I
_cod_original_sg_symbol_H-M 'P 21/c'
_cod_database_code 2019140
_cod_database_fobs_code 2019140

loop_
_symmetry_equiv_pos_as_xyz
'x, y, z'
'-x, y+1/2, -z+1/2'
'-x, -y, -z'
'x, -y-1/2, z-1/2'

loop_
_atom_site_type_symbol
_atom_site_label
_atom_site_fract_x
_atom_site_fract_y
_atom_site_fract_z
_atom_site_U_iso_or_equiv
_atom_site_adp_type
_atom_site_calc_flag
_atom_site_refinement_flags
_atom_site_occupancy
_atom_site_symmetry_multiplicity
C C28 1.5548(2) 0.39910(19) 1.0747(2) 0.0480(7) Uani d . 1 1
H H28 1.5310 0.3429 1.0678 0.058 Uiso calc R 1 1
C C1 0.8999(2) 0.63210(17) 0.6008(2) 0.0411(7) Uani d . 1 1
H H1 0.9834 0.6509 0.6227 0.049 Uiso calc R 1 1
C C2 0.8213(2) 0.67478(17) 0.6381(2) 0.0431(7) Uani d . 1 1
H H2 0.8516 0.7217 0.6822 0.052 Uiso calc R 1 1
C C3 0.6972(2) 0.64781(17) 0.6097(2) 0.0385(6) Uani d . 1 1
C C4 0.6583(2) 0.58020(18) 0.5387(2) 0.0443(7) Uani d . 1 1
H H4 0.5749 0.5606 0.5146 0.053 Uiso calc R 1 1
C C5 0.7424(2) 0.54190(18) 0.5035(2) 0.0425(7) Uani d . 1 1
H H5 0.7130 0.4973 0.4550 0.051 Uiso calc R 1 1
C C6 0.0121(4) 1.1782(2) 0.4638(3) 0.0695(10) Uani d . 1 1
H H6 0.0204 1.2030 0.4044 0.083 Uiso calc R 1 1
C C7 0.0923(3) 1.11316(19) 0.5138(3) 0.0617(9) Uani d U 1 1
H H7 0.1542 1.0967 0.4897 0.074 Uiso calc R 1 1
C C8 0.0816(2) 1.07171(17) 0.6006(2) 0.0424(7) Uani d U 1 1
C C9 -0.0189(3) 1.0983(2) 0.6247(3) 0.0547(8) Uani d . 1 1
H H9 -0.0370 1.0706 0.6778 0.066 Uiso calc R 1 1
C C10 -0.0921(3) 1.1658(2) 0.5700(3) 0.0655(9) Uani d . 1 1
H H10 -0.1580 1.1822 0.5892 0.079 Uiso calc R 1 1
C C11 0.1694(3) 1.00347(17) 0.6605(2) 0.0428(7) Uani d . 1 1
C C12 0.1460(3) 0.95092(19) 0.7323(3) 0.0509(8) Uani d . 1 1
H H12 0.0751 0.9611 0.7476 0.061 Uiso calc R 1 1
C C13 0.2241(3) 0.8842(2) 0.7818(3) 0.0534(8) Uani d . 1 1
H H13 0.2066 0.8500 0.8301 0.064 Uiso calc R 1 1
C C14 0.3280(3) 0.8685(2) 0.7589(3) 0.0542(8) Uani d . 1 1
C C15 0.3585(3) 0.9217(2) 0.6946(3) 0.0783(12) Uani d . 1 1
H H15 0.4323 0.9128 0.6832 0.094 Uiso calc R 1 1
C C16 0.2804(3) 0.9890(2) 0.6458(3) 0.0659(10) Uani d . 1 1
H H16 0.3027 1.0253 0.6022 0.079 Uiso calc R 1 1
C C17 0.4718(3) 0.7634(2) 0.7554(3) 0.0575(9) Uani d . 1 1
C C18 0.4114(3) 0.7278(3) 0.6543(3) 0.0680(10) Uani d . 1 1
H H18 0.3229 0.7292 0.6186 0.082 Uiso calc R 1 1
C C19 0.4837(3) 0.6898(2) 0.6058(3) 0.0584(9) Uani d . 1 1
H H19 0.4433 0.6655 0.5373 0.070 Uiso calc R 1 1
C C20 0.6160(2) 0.68767(17) 0.6584(2) 0.0419(7) Uani d . 1 1
C C21 0.6722(3) 0.7247(2) 0.7604(3) 0.0536(8) Uani d . 1 1
H H21 0.7607 0.7244 0.7969 0.064 Uiso calc R 1 1
C C22 0.6007(3) 0.7619(2) 0.8091(3) 0.0589(9) Uani d . 1 1
H H22 0.6403 0.7857 0.8780 0.071 Uiso calc R 1 1
C C23 1.1790(2) 0.46317(19) 0.7315(2) 0.0367(6) Uani d . 1 1
C C24 1.3388(3) 0.5745(2) 0.8383(2) 0.0490(7) Uani d . 1 1
H H24 1.2918 0.6130 0.7851 0.059 Uiso calc R 1 1
C C25 1.2988(2) 0.49020(17) 0.8275(2) 0.0370(6) Uani d . 1 1
C C26 1.3672(2) 0.43308(19) 0.9036(2) 0.0404(7) Uani d . 1 1
H H26 1.3402 0.3775 0.8964 0.048 Uiso calc R 1 1
C C27 1.4817(2) 0.45770(17) 0.9958(2) 0.0358(6) Uani d . 1 1
N N1 0.86374(18) 0.56559(13) 0.53535(17) 0.0336(5) Uani d . 1 1
N N2 -0.0763(3) 1.20860(17) 0.4932(3) 0.0668(8) Uani d . 1 1
Ni Ni1 1.0000 0.5000 0.5000 0.02874(15) Uani d S 1 2
O O1 1.13149(16) 0.51694(11) 0.65671(14) 0.0400(5) Uani d . 1 1
O O2 1.13494(17) 0.39159(13) 0.73173(16) 0.0546(6) Uani d . 1 1
O O3 0.4003(2) 0.79838(16) 0.8081(2) 0.0760(7) Uani d . 1 1
O O4 1.06571(15) 0.61064(11) 0.45375(14) 0.0367(4) Uani d . 1 1
H H4B 1.0046 0.6333 0.4007 0.055 Uiso d R 1 1
H H4C 1.0928 0.6443 0.5075 0.055 Uiso d R 1 1

loop_
_atom_site_aniso_label
_atom_site_aniso_U_11
_atom_site_aniso_U_22
_atom_site_aniso_U_33
_atom_site_aniso_U_12
_atom_site_aniso_U_13
_atom_site_aniso_U_23
C28 0.0459(16) 0.0455(17) 0.0403(16) 0.0010(13) 0.0049(14) 0.0079(14)
C1 0.0352(13) 0.0425(16) 0.0482(17) -0.0030(12) 0.0198(13) -0.0075(14)
C2 0.0447(15) 0.0416(16) 0.0481(17) -0.0005(13) 0.0240(13) -0.0116(14)
C3 0.0376(14) 0.0380(15) 0.0436(16) 0.0077(12) 0.0204(12) 0.0066(13)
C4 0.0309(13) 0.0478(17) 0.0555(18) 0.0000(12) 0.0191(13) -0.0042(15)
C5 0.0364(14) 0.0403(16) 0.0489(17) -0.0012(12) 0.0154(13) -0.0092(14)
C6 0.093(3) 0.043(2) 0.079(3) 0.0029(18) 0.043(2) 0.0121(19)
C7 0.074(2) 0.0441(18) 0.080(2) 0.0038(17) 0.044(2) 0.0067(17)
C8 0.0486(15) 0.0336(15) 0.0476(16) -0.0018(13) 0.0223(14) -0.0058(13)
C9 0.0561(18) 0.0548(19) 0.060(2) 0.0116(15) 0.0304(16) 0.0089(17)
C10 0.059(2) 0.065(2) 0.074(2) 0.0168(17) 0.0296(18) 0.002(2)
C11 0.0452(15) 0.0447(17) 0.0460(16) -0.0004(13) 0.0262(14) -0.0047(14)
C12 0.0531(17) 0.0533(19) 0.061(2) 0.0113(15) 0.0385(16) 0.0069(16)
C13 0.0626(18) 0.0569(19) 0.0592(19) 0.0153(16) 0.0436(16) 0.0139(16)
C14 0.0595(18) 0.062(2) 0.0543(19) 0.0247(16) 0.0367(16) 0.0131(16)
C15 0.069(2) 0.096(3) 0.100(3) 0.037(2) 0.065(2) 0.042(2)
C16 0.069(2) 0.069(2) 0.083(3) 0.0189(18) 0.055(2) 0.032(2)
C17 0.068(2) 0.063(2) 0.059(2) 0.0332(17) 0.0448(18) 0.0241(18)
C18 0.0458(17) 0.104(3) 0.060(2) 0.0281(18) 0.0269(16) 0.019(2)
C19 0.0460(16) 0.083(2) 0.0492(18) 0.0143(16) 0.0223(15) 0.0039(17)
C20 0.0420(14) 0.0430(16) 0.0468(16) 0.0104(12) 0.0243(13) 0.0091(14)
C21 0.0517(17) 0.059(2) 0.0564(19) 0.0122(15) 0.0281(15) -0.0023(16)
C22 0.067(2) 0.065(2) 0.0545(19) 0.0170(17) 0.0347(17) -0.0015(17)
C23 0.0268(12) 0.0522(17) 0.0283(14) 0.0042(12) 0.0083(11) -0.0057(13)
C24 0.0413(15) 0.0576(19) 0.0366(16) 0.0002(14) 0.0040(13) 0.0029(15)
C25 0.0290(12) 0.0524(18) 0.0273(13) 0.0067(12) 0.0090(11) -0.0004(13)
C26 0.0345(14) 0.0527(18) 0.0322(14) -0.0019(13) 0.0119(12) -0.0013(13)
C27 0.0335(13) 0.0438(15) 0.0317(14) 0.0045(12) 0.0148(12) 0.0026(13)
N1 0.0334(11) 0.0330(12) 0.0353(12) 0.0023(9) 0.0150(9) -0.0028(10)
N2 0.083(2) 0.0403(15) 0.079(2) 0.0101(15) 0.0359(17) 0.0057(15)
Ni1 0.0261(2) 0.0321(3) 0.0248(2) 0.00333(18) 0.00703(18) -0.0026(2)
O1 0.0354(9) 0.0456(11) 0.0282(10) 0.0038(8) 0.0019(8) -0.0036(9)
O2 0.0451(11) 0.0585(14) 0.0413(12) -0.0046(10) -0.0017(9) 0.0076(11)
O3 0.0946(16) 0.0898(18) 0.0713(16) 0.0552(14) 0.0623(14) 0.0368(14)
O4 0.0338(9) 0.0397(10) 0.0320(10) 0.0017(8) 0.0088(8) -0.0001(8)

loop_
_atom_type_symbol
_atom_type_description
_atom_type_scat_dispersion_real
_atom_type_scat_dispersion_imag
_atom_type_scat_source
C C 0.0033 0.0016 'International Tables Vol C Tables 4.2.6.8 and 6.1.1.4'
H H 0.0000 0.0000 'International Tables Vol C Tables 4.2.6.8 and 6.1.1.4'
N N 0.0061 0.0033 'International Tables Vol C Tables 4.2.6.8 and 6.1.1.4'
O O 0.0106 0.0060 'International Tables Vol C Tables 4.2.6.8 and 6.1.1.4'
Ni Ni 0.3393 1.1124 'International Tables Vol C Tables 4.2.6.8 and 6.1.1.4'

loop_
_geom_angle_atom_site_label_1
_geom_angle_atom_site_label_2
_geom_angle_atom_site_label_3
_geom_angle_site_symmetry_1
_geom_angle_site_symmetry_3
_geom_angle
C24 C28 C27 3_867 . 119.3(3)
C24 C28 H28 3_867 . 120.3
C27 C28 H28 . . 120.3
N1 C1 C2 . . 124.1(2)
N1 C1 H1 . . 118.0
C2 C1 H1 . . 118.0
C1 C2 C3 . . 120.0(3)
C1 C2 H2 . . 120.0
C3 C2 H2 . . 120.0
C2 C3 C4 . . 115.9(2)
C2 C3 C20 . . 120.4(3)
C4 C3 C20 . . 123.6(2)
C5 C4 C3 . . 120.4(2)
C5 C4 H4 . . 119.8
C3 C4 H4 . . 119.8
N1 C5 C4 . . 123.4(3)
N1 C5 H5 . . 118.3
C4 C5 H5 . . 118.3
N2 C6 C7 . . 125.3(4)
N2 C6 H6 . . 117.4
C7 C6 H6 . . 117.4
C6 C7 C8 . . 120.0(3)
C6 C7 H7 . . 120.0
C8 C7 H7 . . 120.0
C9 C8 C7 . . 114.7(3)
C9 C8 C11 . . 123.1(3)
C7 C8 C11 . . 122.2(3)
C10 C9 C8 . . 119.9(3)
C10 C9 H9 . . 120.0
C8 C9 H9 . . 120.0
N2 C10 C9 . . 125.2(3)
N2 C10 H10 . . 117.4
C9 C10 H10 . . 117.4
C12 C11 C16 . . 116.7(3)
C12 C11 C8 . . 122.8(2)
C16 C11 C8 . . 120.5(3)
C13 C12 C11 . . 122.1(3)
C13 C12 H12 . . 119.0
C11 C12 H12 . . 119.0
C14 C13 C12 . . 119.2(3)
C14 C13 H13 . . 120.4
C12 C13 H13 . . 120.4
C15 C14 C13 . . 120.3(3)
C15 C14 O3 . . 123.2(3)
C13 C14 O3 . . 116.5(3)
C14 C15 C16 . . 120.2(3)
C14 C15 H15 . . 119.9
C16 C15 H15 . . 119.9
C15 C16 C11 . . 121.2(3)
C15 C16 H16 . . 119.4
C11 C16 H16 . . 119.4
C22 C17 C18 . . 121.4(3)
C22 C17 O3 . . 118.4(3)
C18 C17 O3 . . 120.2(3)
C17 C18 C19 . . 119.3(3)
C17 C18 H18 . . 120.4
C19 C18 H18 . . 120.4
C18 C19 C20 . . 120.8(3)
C18 C19 H19 . . 119.6
C20 C19 H19 . . 119.6
C21 C20 C19 . . 117.6(3)
C21 C20 C3 . . 119.7(2)
C19 C20 C3 . . 122.6(3)
C22 C21 C20 . . 121.8(3)
C22 C21 H21 . . 119.1
C20 C21 H21 . . 119.1
C17 C22 C21 . . 119.2(3)
C17 C22 H22 . . 120.4
C21 C22 H22 . . 120.4
O2 C23 O1 . . 125.3(2)
O2 C23 C25 . . 119.0(2)
O1 C23 C25 . . 115.6(3)
C28 C24 C25 3_867 . 121.5(3)
C28 C24 H24 3_867 . 119.3
C25 C24 H24 . . 119.3
C26 C25 C24 . . 120.0(2)
C26 C25 C23 . . 119.8(3)
C24 C25 C23 . . 120.3(2)
C25 C26 C27 . . 120.6(3)
C25 C26 H26 . . 119.7
C27 C26 H26 . . 119.7
C27 C27 C28 3_867 . 120.8(3)
C27 C27 C26 3_867 . 117.9(3)
C28 C27 C26 . . 121.3(3)
C1 N1 C5 . . 116.2(2)
C1 N1 Ni1 . . 119.22(16)
C5 N1 Ni1 . . 124.43(18)
C10 N2 C6 . . 114.4(3)
O1 Ni1 O1 . 3_766 180.0
O1 Ni1 N1 . . 90.38(8)
O1 Ni1 N1 3_766 . 89.62(8)
O1 Ni1 N1 . 3_766 89.62(8)
O1 Ni1 N1 3_766 3_766 90.38(8)
N1 Ni1 N1 . 3_766 180.00(6)
O1 Ni1 O4 . 3_766 90.56(7)
O1 Ni1 O4 3_766 3_766 89.44(7)
N1 Ni1 O4 . 3_766 87.78(7)
N1 Ni1 O4 3_766 3_766 92.22(7)
O1 Ni1 O4 . . 89.44(7)
O1 Ni1 O4 3_766 . 90.56(7)
N1 Ni1 O4 . . 92.22(7)
N1 Ni1 O4 3_766 . 87.78(7)
O4 Ni1 O4 3_766 . 180.0
C23 O1 Ni1 . . 128.79(18)
C14 O3 C17 . . 116.1(2)
Ni1 O4 H4B . . 109.3
Ni1 O4 H4C . . 109.2
H4B O4 H4C . . 109.5

loop_
_geom_bond_atom_site_label_1
_geom_bond_atom_site_label_2
_geom_bond_site_symmetry_2
_geom_bond_distance
C28 C24 3_867 1.368(4)
C28 C27 . 1.405(4)
C28 H28 . 0.9300
C1 N1 . 1.331(3)
C1 C2 . 1.375(4)
C1 H1 . 0.9300
C2 C3 . 1.385(4)
C2 H2 . 0.9300
C3 C4 . 1.387(4)
C3 C20 . 1.481(4)
C4 C5 . 1.378(4)
C4 H4 . 0.9300
C5 N1 . 1.334(3)
C5 H5 . 0.9300
C6 N2 . 1.321(4)
C6 C7 . 1.367(4)
C6 H6 . 0.9300
C7 C8 . 1.388(4)
C7 H7 . 0.9300
C8 C9 . 1.386(4)
C8 C11 . 1.478(4)
C9 C10 . 1.378(4)
C9 H9 . 0.9300
C10 N2 . 1.311(4)
C10 H10 . 0.9300
C11 C12 . 1.384(4)
C11 C16 . 1.385(4)
C12 C13 . 1.376(4)
C12 H12 . 0.9300
C13 C14 . 1.369(4)
C13 H13 . 0.9300
C14 C15 . 1.354(4)
C14 O3 . 1.389(4)
C15 C16 . 1.381(4)
C15 H15 . 0.9300
C16 H16 . 0.9300
C17 C22 . 1.357(4)
C17 C18 . 1.370(5)
C17 O3 . 1.400(3)
C18 C19 . 1.385(4)
C18 H18 . 0.9300
C19 C20 . 1.390(4)
C19 H19 . 0.9300
C20 C21 . 1.386(4)
C21 C22 . 1.374(4)
C21 H21 . 0.9300
C22 H22 . 0.9300
C23 O2 . 1.249(3)
C23 O1 . 1.263(3)
C23 C25 . 1.514(4)
C24 C28 3_867 1.368(4)
C24 C25 . 1.408(4)
C24 H24 . 0.9300
C25 C26 . 1.355(4)
C26 C27 . 1.445(3)
C26 H26 . 0.9300
C27 C27 3_867 1.403(5)
N1 Ni1 . 2.0900(19)
Ni1 O1 . 2.0470(17)
Ni1 O1 3_766 2.0470(17)
Ni1 N1 3_766 2.0900(19)
Ni1 O4 3_766 2.1089(17)
Ni1 O4 . 2.1089(17)
O4 H4B . 0.8500
O4 H4C . 0.8501

loop_
_geom_hbond_atom_site_label_D
_geom_hbond_atom_site_label_H
_geom_hbond_atom_site_label_A
_geom_hbond_site_symmetry_A
_geom_hbond_distance_DH
_geom_hbond_distance_HA
_geom_hbond_distance_DA
_geom_hbond_angle_DHA
O4 H4C N2 3_676 0.85 2.35 2.959(3) 128.7
O4 H4B O2 3_766 0.85 1.89 2.614(2) 142.5

loop_
_geom_torsion_atom_site_label_1
_geom_torsion_atom_site_label_2
_geom_torsion_atom_site_label_3
_geom_torsion_atom_site_label_4
_geom_torsion_site_symmetry_1
_geom_torsion_site_symmetry_4
_geom_torsion
N1 C1 C2 C3 . . 1.6(5)
C1 C2 C3 C4 . . -3.5(4)
C1 C2 C3 C20 . . 173.6(3)
C2 C3 C4 C5 . . 2.3(4)
C20 C3 C4 C5 . . -174.6(3)
C3 C4 C5 N1 . . 0.9(5)
N2 C6 C7 C8 . . 2.2(6)
C6 C7 C8 C9 . . 3.9(5)
C6 C7 C8 C11 . . -177.3(3)
C7 C8 C9 C10 . . -5.3(4)
C11 C8 C9 C10 . . 176.0(3)
C8 C9 C10 N2 . . 0.8(5)
C9 C8 C11 C12 . . 11.6(4)
C7 C8 C11 C12 . . -167.1(3)
C9 C8 C11 C16 . . -169.0(3)
C7 C8 C11 C16 . . 12.4(5)
C16 C11 C12 C13 . . -4.0(5)
C8 C11 C12 C13 . . 175.5(3)
C11 C12 C13 C14 . . -0.5(5)
C12 C13 C14 C15 . . 4.7(5)
C12 C13 C14 O3 . . -177.6(3)
C13 C14 C15 C16 . . -4.2(6)
O3 C14 C15 C16 . . 178.3(4)
C14 C15 C16 C11 . . -0.5(6)
C12 C11 C16 C15 . . 4.5(5)
C8 C11 C16 C15 . . -175.0(3)
C22 C17 C18 C19 . . -0.2(5)
O3 C17 C18 C19 . . -176.8(3)
C17 C18 C19 C20 . . -0.2(5)
C18 C19 C20 C21 . . 0.0(5)
C18 C19 C20 C3 . . -180.0(3)
C2 C3 C20 C21 . . -26.9(4)
C4 C3 C20 C21 . . 149.9(3)
C2 C3 C20 C19 . . 153.1(3)
C4 C3 C20 C19 . . -30.1(4)
C19 C20 C21 C22 . . 0.5(5)
C3 C20 C21 C22 . . -179.5(3)
C18 C17 C22 C21 . . 0.7(5)
O3 C17 C22 C21 . . 177.4(3)
C20 C21 C22 C17 . . -0.8(5)
C28 C24 C25 C26 3_867 . -0.9(4)
C28 C24 C25 C23 3_867 . 178.8(3)
O2 C23 C25 C26 . . 10.2(4)
O1 C23 C25 C26 . . -170.2(2)
O2 C23 C25 C24 . . -169.5(3)
O1 C23 C25 C24 . . 10.2(4)
C24 C25 C26 C27 . . -0.4(4)
C23 C25 C26 C27 . . 180.0(2)
C24 C28 C27 C27 3_867 3_867 1.3(5)
C24 C28 C27 C26 3_867 . -178.8(3)
C25 C26 C27 C27 . 3_867 0.8(4)
C25 C26 C27 C28 . . -179.1(3)
C2 C1 N1 C5 . . 1.7(4)
C2 C1 N1 Ni1 . . -173.3(2)
C4 C5 N1 C1 . . -2.9(4)
C4 C5 N1 Ni1 . . 171.8(2)
C9 C10 N2 C6 . . 5.1(5)
C7 C6 N2 C10 . . -6.7(5)
C1 N1 Ni1 O1 . . 38.0(2)
C5 N1 Ni1 O1 . . -136.6(2)
C1 N1 Ni1 O1 . 3_766 -142.0(2)
C5 N1 Ni1 O1 . 3_766 43.4(2)
C1 N1 Ni1 O4 . 3_766 128.5(2)
C5 N1 Ni1 O4 . 3_766 -46.0(2)
C1 N1 Ni1 O4 . . -51.5(2)
C5 N1 Ni1 O4 . . 134.0(2)
O2 C23 O1 Ni1 . . -16.5(4)
C25 C23 O1 Ni1 . . 163.91(16)
N1 Ni1 O1 C23 . . 110.7(2)
N1 Ni1 O1 C23 3_766 . -69.3(2)
O4 Ni1 O1 C23 3_766 . 22.9(2)
O4 Ni1 O1 C23 . . -157.1(2)
C15 C14 O3 C17 . . -26.7(5)
C13 C14 O3 C17 . . 155.7(3)
C22 C17 O3 C14 . . 117.8(3)
C18 C17 O3 C14 . . -65.4(4)
